data_7713738
loop_
_publ_author_name
'Yadav, Abhishek Kumar'
'Rajak, Richa'
'Ghule, Vikas'
'Dharavath, Srinivas'

_publ_section_title
;
 Energetic coordination compounds: self-assembled from the nitrogen-rich
 energetic C-C bonded pyrazole and triazole
;
_journal_name_full 'Dalton Transactions'
_journal_paper_doi 10.1039/D3DT02410E
_journal_year 2023
_chemical_formula_moiety '0.5(C10 H16 N16 Ni2 O14), 2(C3 H7 N O)'
_chemical_formula_sum 'C11 H22 N10 Ni O9'
_chemical_formula_weight 497.09
_space_group_crystal_system triclinic
_space_group_IT_number 2
_space_group_name_Hall '-P 1'
_space_group_name_H-M_alt 'P -1'
_atom_sites_solution_hydrogens mixed
_atom_sites_solution_primary dual
_audit_creation_date 2023-07-24
_audit_creation_method
;
Olex2 1.3
(compiled 2020.11.12 svn.r5f609507 for OlexSys, GUI svn.r6272)
;
_audit_update_record
;
2023-07-27 deposited with the CCDC.	2023-08-11 downloaded from the CCDC.
;
_cell_angle_alpha 68.215(2)
_cell_angle_beta 87.615(2)
_cell_angle_gamma 85.471(2)
_cell_formula_units_Z 4
_cell_length_a 11.6407(7)
_cell_length_b 12.0947(7)
_cell_length_c 15.6754(9)
_cell_measurement_reflns_used 8183
_cell_measurement_temperature 100
_cell_measurement_theta_max 27.74
_cell_measurement_theta_min 2.23
_cell_volume 2042.8(2)
_computing_cell_refinement 'SAINT V8.40B (?, 2016)'
_computing_data_reduction 'SAINT V8.40B (?, 2016)'
_computing_molecular_graphics 'Olex2 1.3 (Dolomanov et al., 2009)'
_computing_publication_material 'Olex2 1.3 (Dolomanov et al., 2009)'
_computing_structure_refinement 'SHELXL 2018/3 (Sheldrick, 2015)'
_computing_structure_solution 'SHELXT 2018/2 (Sheldrick, 2018)'
_diffrn_ambient_temperature 100
_diffrn_measured_fraction_theta_full 0.999
_diffrn_measured_fraction_theta_max 0.999
_diffrn_measurement_device_type 'Bruker APEX-II CCD'
_diffrn_measurement_method '\f and \w scans'
_diffrn_radiation_type MoK\a
_diffrn_radiation_wavelength 0.71073
_diffrn_reflns_av_R_equivalents 0.0788
_diffrn_reflns_av_unetI/netI 0.0556
_diffrn_reflns_Laue_measured_fraction_full 0.999
_diffrn_reflns_Laue_measured_fraction_max 0.999
_diffrn_reflns_limit_h_max 13
_diffrn_reflns_limit_h_min -13
_diffrn_reflns_limit_k_max 14
_diffrn_reflns_limit_k_min -14
_diffrn_reflns_limit_l_max 18
_diffrn_reflns_limit_l_min -18
_diffrn_reflns_number 43296
_diffrn_reflns_point_group_measured_fraction_full 0.999
_diffrn_reflns_point_group_measured_fraction_max 0.999
_diffrn_reflns_theta_full 25.048
_diffrn_reflns_theta_max 25.048
_diffrn_reflns_theta_min 2.230
_diffrn_source_current 1.0
_diffrn_source_power 0.05
_diffrn_source_voltage 50.0
_diffrn_standards_number 0
_exptl_absorpt_coefficient_mu 1.018
_exptl_absorpt_correction_T_max 0.7457
_exptl_absorpt_correction_T_min 0.6710
_exptl_absorpt_correction_type none
_exptl_absorpt_process_details
;
SADABS-2016/2 (Bruker,2016/2) was used for absorption correction.
wR2(int) was 0.1121 before and 0.0693 after correction.
The Ratio of minimum to maximum transmission is 0.8998.
The \l/2 correction factor is Not present.
;
_exptl_crystal_colour 'clear greenish green'
_exptl_crystal_colour_lustre clear
_exptl_crystal_colour_modifier greenish
_exptl_crystal_colour_primary green
_exptl_crystal_density_diffrn 1.616
_exptl_crystal_description block
_exptl_crystal_F_000 1032
_exptl_crystal_size_max 0.2
_exptl_crystal_size_mid 0.18
_exptl_crystal_size_min 0.14
_refine_diff_density_max 1.413
_refine_diff_density_min -0.527
_refine_diff_density_rms 0.112
_refine_ls_extinction_method none
_refine_ls_goodness_of_fit_ref 1.047
_refine_ls_hydrogen_treatment constr
_refine_ls_matrix_type full
_refine_ls_number_parameters 577
_refine_ls_number_reflns 7235
_refine_ls_number_restraints 2
_refine_ls_restrained_S_all 1.048
_refine_ls_R_factor_all 0.0818
_refine_ls_R_factor_gt 0.0593
_refine_ls_shift/su_max 0.003
_refine_ls_shift/su_mean 0.000
_refine_ls_structure_factor_coef Fsqd
_refine_ls_weighting_details 'w=1/[\s^2^(Fo^2^)+(0.0672P)^2^+8.5078P] where P=(Fo^2^+2Fc^2^)/3'
_refine_ls_weighting_scheme calc
_refine_ls_wR_factor_gt 0.1441
_refine_ls_wR_factor_ref 0.1586
_reflns_Friedel_coverage 0.000
_reflns_number_gt 5600
_reflns_number_total 7235
_reflns_threshold_expression 'I > 2\s(I)'
_cod_data_source_file d3dt02410e2.cif
_cod_data_source_block 12octc_o_0m
_cod_database_code 7713738
_shelx_shelxl_version_number 2018/3
_shelx_space_group_comment
;
The symmetry employed for this shelxl refinement is uniquely defined
by the following loop, which should always be used as a source of
symmetry information in preference to the above space-group names.
They are only intended as comments.
;
_shelx_estimated_absorpt_t_max 0.871
_shelx_estimated_absorpt_t_min 0.822
_olex2_refinement_description
;
1. Fixed Uiso
 At 1.2 times of:
  All C(H) groups, All N(H) groups
 At 1.5 times of:
  All C(H,H,H) groups, All O(H,H) groups
2. Restrained distances
 Ni01-H1A \\sim Ni01-H1B
 with sigma of 0.02
 Ni02-H9A \\sim Ni02-H9B
 with sigma of 0.02
3.a Free rotating group:
 O1(H1A,H1B), O9(H9A,H9B)
3.b Rotating group:
 O2(H2A,H2B), O10(H10A,H10B), O3(H3A,H3B), O8(H8A,H8B)
3.c Aromatic/amide H refined with riding coordinates:
 N14(H14), N5(H5), C1(H1), C6(H6), C22(H22), C14(H14A), C19(H19), C13(H13)
3.d Idealised Me refined as rotating group:
 C17(H17A,H17B,H17C), C16(H16A,H16B,H16C), C20(H20A,H20B,H20C), C21(H21A,H21B,
 H21C), C15(H15A,H15B,H15C), C18(H18A,H18B,H18C), C11(H11A,H11B,H11C), C12(H12A,
 H12B,H12C)
;
_olex2_submission_special_instructions 'No special instructions were received'

loop_
_space_group_symop_operation_xyz
'x, y, z'
'-x, -y, -z'

loop_
_atom_site_label
_atom_site_type_symbol
_atom_site_fract_x
_atom_site_fract_y
_atom_site_fract_z
_atom_site_U_iso_or_equiv
_atom_site_adp_type
_atom_site_occupancy
_atom_site_site_symmetry_order
_atom_site_calc_flag
_atom_site_refinement_flags_posn
_atom_site_refinement_flags_adp
_atom_site_refinement_flags_occupancy
_atom_site_disorder_assembly
_atom_site_disorder_group
Ni01 Ni 0.92422(5) -0.07562(5) 0.62402(4) 0.01383(17) Uani 1 1 d D . . . .
Ni02 Ni 0.42133(5) 0.63865(5) -0.09842(4) 0.01529(17) Uani 1 1 d D . . . .
O2 O 0.8291(3) -0.1727(3) 0.5690(2) 0.0171(7) Uani 1 1 d . . . . .
H2A H 0.788526 -0.124638 0.524298 0.026 Uiso 1 1 d R U . . .
H2B H 0.779173 -0.210586 0.608718 0.026 Uiso 1 1 d R U . . .
O7 O 1.2527(3) 0.3163(3) 0.0220(2) 0.0219(8) Uani 1 1 d . . . . .
O10 O 0.3345(3) 0.5151(3) -0.1335(2) 0.0195(8) Uani 1 1 d . . . . .
H10A H 0.275954 0.550577 -0.165670 0.029 Uiso 1 1 d R U . . .
H10B H 0.306388 0.464306 -0.085061 0.029 Uiso 1 1 d R U . . .
O1 O 0.7888(3) -0.0582(3) 0.7118(2) 0.0225(8) Uani 1 1 d G . . . .
H1A H 0.720295 -0.037966 0.692273 0.034 Uiso 1 1 d DG U . . .
H1B H 0.781418 -0.113773 0.763909 0.034 Uiso 1 1 d DG U . . .
O14 O 0.7576(3) -0.0389(3) 0.3903(2) 0.0202(8) Uani 1 1 d . . . . .
O3 O 1.0214(3) 0.0108(3) 0.6874(2) 0.0217(8) Uani 1 1 d . . . . .
H3A H 0.999513 0.084555 0.668228 0.032 Uiso 1 1 d R U . . .
H3B H 1.091314 0.009176 0.669418 0.032 Uiso 1 1 d R U . . .
O13 O 0.6026(3) 0.0050(3) 0.4574(2) 0.0251(9) Uani 1 1 d . . . . .
O9 O 0.2786(3) 0.7632(4) -0.1325(2) 0.0293(9) Uani 1 1 d G . . . .
H9A H 0.231242 0.782435 -0.096852 0.044 Uiso 1 1 d DG U . . .
H9B H 0.263853 0.815049 -0.185572 0.044 Uiso 1 1 d DG U . . .
O6 O 1.0907(3) 0.4235(3) 0.0152(2) 0.0300(10) Uani 1 1 d . . . . .
O12 O 0.1669(3) 0.4253(3) 0.2979(2) 0.0276(9) Uani 1 1 d . . . . .
O4 O 0.6160(3) 0.3449(3) 0.4738(3) 0.0322(10) Uani 1 1 d . . . . .
O8 O 0.5121(3) 0.7616(3) -0.0649(3) 0.0275(9) Uani 1 1 d . . . . .
H8A H 0.485458 0.765362 -0.014601 0.041 Uiso 1 1 d R U . . .
H8B H 0.581797 0.734645 -0.053364 0.041 Uiso 1 1 d R U . . .
N1 N 0.8730(3) 0.0804(3) 0.5214(3) 0.0139(8) Uani 1 1 d . . . . .
N6 N 1.0173(3) 0.2319(4) 0.2732(3) 0.0154(9) Uani 1 1 d . . . . .
N2 N 0.9277(3) 0.1256(3) 0.4374(3) 0.0139(8) Uani 1 1 d . . . . .
N12 N 0.5203(3) 0.2811(3) 0.2320(3) 0.0155(9) Uani 1 1 d . . . . .
O5 O 0.6793(3) 0.4108(3) 0.3333(2) 0.0285(9) Uani 1 1 d . . . . .
N9 N 0.3678(3) 0.5577(4) 0.0330(3) 0.0177(9) Uani 1 1 d . . . . .
N10 N 0.4254(3) 0.4620(4) 0.0979(3) 0.0160(9) Uani 1 1 d . . . . .
N7 N 1.1421(3) 0.2712(4) 0.1458(3) 0.0182(9) Uani 1 1 d . . . . .
N3 N 0.6857(3) 0.3394(4) 0.4134(3) 0.0189(9) Uani 1 1 d . . . . .
N15 N 0.6474(3) 0.1200(4) 0.3125(3) 0.0181(9) Uani 1 1 d . . . . .
O15 O 0.5771(3) 0.0511(4) 0.6839(3) 0.0368(10) Uani 1 1 d . . . . .
O11 O 0.0911(3) 0.5840(4) 0.1928(3) 0.0384(11) Uani 1 1 d . . . . .
N14 N 0.4601(3) 0.1803(4) 0.3706(3) 0.0182(9) Uani 1 1 d . . . . .
H14 H 0.458988 0.125965 0.426555 0.022 Uiso 1 1 calc R U . . .
N16 N 0.6677(3) 0.0284(4) 0.3888(3) 0.0182(9) Uani 1 1 d . . . . .
N5 N 0.9590(3) 0.3881(4) 0.1566(3) 0.0180(9) Uani 1 1 d . . . . .
H5 H 0.957096 0.444003 0.101234 0.022 Uiso 1 1 calc R U . . .
N13 N 0.3743(3) 0.2678(4) 0.3339(3) 0.0179(9) Uani 1 1 d . . . . .
N8 N 1.1599(3) 0.3396(4) 0.0595(3) 0.0193(9) Uani 1 1 d . . . . .
N4 N 0.8776(3) 0.3797(4) 0.2246(3) 0.0182(9) Uani 1 1 d . . . . .
N11 N 0.1683(4) 0.5042(4) 0.2207(3) 0.0234(10) Uani 1 1 d . . . . .
O18 O 0.1038(4) 0.8244(4) -0.0449(3) 0.0511(13) Uani 1 1 d . . . . .
C3 C 0.8691(4) 0.2258(4) 0.3852(3) 0.0153(10) Uani 1 1 d . . . . .
N20 N -0.0765(4) 0.8911(4) -0.0190(3) 0.0312(11) Uani 1 1 d . . . . .
C8 C 0.3621(4) 0.4279(4) 0.1756(3) 0.0163(10) Uani 1 1 d . . . . .
C5 C 1.0418(4) 0.2991(4) 0.1866(3) 0.0171(10) Uani 1 1 d . . . . .
C10 C 0.5460(4) 0.1889(4) 0.3091(3) 0.0161(10) Uani 1 1 d . . . . .
C4 C 0.9179(4) 0.2840(4) 0.2930(3) 0.0154(10) Uani 1 1 d . . . . .
C1 C 0.7819(4) 0.1531(4) 0.5215(3) 0.0180(11) Uani 1 1 d . . . . .
H1 H 0.729315 0.142209 0.571498 0.022 Uiso 1 1 calc R U . . .
N17 N 1.1087(4) 0.3970(4) 0.5732(3) 0.0353(12) Uani 1 1 d . . . . .
C2 C 0.7746(4) 0.2480(4) 0.4373(3) 0.0162(10) Uani 1 1 d . . . . .
C9 C 0.4145(4) 0.3258(4) 0.2501(3) 0.0164(10) Uani 1 1 d . . . . .
O16 O 0.9904(4) 0.2475(4) 0.6423(4) 0.0555(14) Uani 1 1 d . . . . .
N19 N 0.3876(4) 0.6758(4) 0.2484(4) 0.0360(12) Uani 1 1 d . . . . .
C6 C 0.2696(4) 0.5833(5) 0.0712(3) 0.0210(11) Uani 1 1 d . . . . .
H6 H 0.213953 0.646364 0.041550 0.025 Uiso 1 1 calc R U . . .
C7 C 0.2619(4) 0.5030(4) 0.1612(3) 0.0188(11) Uani 1 1 d . . . . .
O17 O 0.4377(5) 0.7827(5) 0.0979(3) 0.0617(14) Uani 1 1 d . . . . .
N18 N 0.4118(5) 0.1234(5) 0.7324(5) 0.0513(16) Uani 1 1 d . . . . .
C22 C 0.0130(5) 0.8836(5) -0.0720(4) 0.0335(14) Uani 1 1 d . . . . .
H22 H 0.006254 0.927537 -0.136153 0.040 Uiso 1 1 calc R U . . .
C17 C 0.4132(6) 0.5710(5) 0.3282(4) 0.0378(15) Uani 1 1 d . . . . .
H17A H 0.350944 0.517053 0.339623 0.057 Uiso 1 1 calc R U . . .
H17B H 0.420470 0.593728 0.381517 0.057 Uiso 1 1 calc R U . . .
H17C H 0.485840 0.530447 0.318145 0.057 Uiso 1 1 calc R U . . .
C16 C 1.1850(6) 0.4565(6) 0.4956(4) 0.0446(17) Uani 1 1 d . . . . .
H16A H 1.262412 0.455744 0.518230 0.067 Uiso 1 1 calc R U . . .
H16B H 1.154941 0.539188 0.463851 0.067 Uiso 1 1 calc R U . . .
H16C H 1.188786 0.414328 0.452765 0.067 Uiso 1 1 calc R U . . .
C14 C 1.0552(5) 0.3026(6) 0.5776(5) 0.0410(16) Uani 1 1 d . . . . .
H14A H 1.066798 0.274849 0.528411 0.049 Uiso 1 1 calc R U . . .
C19 C 0.4539(6) 0.6969(6) 0.1724(5) 0.0453(17) Uani 1 1 d . . . . .
H19 H 0.518257 0.642112 0.175611 0.054 Uiso 1 1 calc R U . . .
C20 C -0.0737(6) 0.8235(6) 0.0795(4) 0.0399(15) Uani 1 1 d . . . . .
H20A H -0.133088 0.765629 0.096296 0.060 Uiso 1 1 calc R U . . .
H20B H -0.088457 0.878071 0.112425 0.060 Uiso 1 1 calc R U . . .
H20C H 0.002212 0.781110 0.096023 0.060 Uiso 1 1 calc R U . . .
C13 C 0.5050(6) 0.0444(7) 0.7415(5) 0.0483(18) Uani 1 1 d . . . . .
H13 H 0.513196 -0.021203 0.798310 0.058 Uiso 1 1 calc R U . . .
C21 C -0.1809(5) 0.9638(6) -0.0563(5) 0.0445(17) Uani 1 1 d . . . . .
H21A H -0.193334 1.026446 -0.030608 0.067 Uiso 1 1 calc R U . . .
H21B H -0.246641 0.913707 -0.040226 0.067 Uiso 1 1 calc R U . . .
H21C H -0.173343 1.000569 -0.123298 0.067 Uiso 1 1 calc R U . . .
C15 C 1.0958(6) 0.4459(7) 0.6457(5) 0.0486(18) Uani 1 1 d . . . . .
H15A H 1.171363 0.444065 0.671652 0.073 Uiso 1 1 calc R U . . .
H15B H 1.044419 0.397853 0.694116 0.073 Uiso 1 1 calc R U . . .
H15C H 1.062842 0.528434 0.619991 0.073 Uiso 1 1 calc R U . . .
C18 C 0.2865(6) 0.7501(7) 0.2487(6) 0.060(2) Uani 1 1 d . . . . .
H18A H 0.242684 0.765963 0.192886 0.089 Uiso 1 1 calc R U . . .
H18B H 0.308450 0.825735 0.250690 0.089 Uiso 1 1 calc R U . . .
H18C H 0.238859 0.709895 0.302790 0.089 Uiso 1 1 calc R U . . .
C11 C 0.3975(7) 0.2276(7) 0.6474(8) 0.086(3) Uani 1 1 d . . . . .
H11A H 0.464682 0.229895 0.607063 0.129 Uiso 1 1 calc R U . . .
H11B H 0.390471 0.300242 0.661535 0.129 Uiso 1 1 calc R U . . .
H11C H 0.327816 0.222518 0.616402 0.129 Uiso 1 1 calc R U . . .
C12 C 0.3269(9) 0.1012(12) 0.8047(10) 0.128(6) Uani 1 1 d . . . . .
H12A H 0.257067 0.076456 0.785995 0.192 Uiso 1 1 calc R U . . .
H12B H 0.308322 0.174235 0.817273 0.192 Uiso 1 1 calc R U . . .
H12C H 0.357281 0.037775 0.860369 0.192 Uiso 1 1 calc R U . . .

loop_
_atom_site_aniso_label
_atom_site_aniso_U_11
_atom_site_aniso_U_22
_atom_site_aniso_U_33
_atom_site_aniso_U_23
_atom_site_aniso_U_13
_atom_site_aniso_U_12
Ni01 0.0113(3) 0.0153(3) 0.0089(3) 0.0018(2) 0.0020(2) 0.0013(2)
Ni02 0.0129(3) 0.0165(3) 0.0099(3) 0.0020(2) 0.0000(2) 0.0028(2)
O2 0.0146(17) 0.0175(17) 0.0120(16) 0.0025(14) 0.0013(13) -0.0003(14)
O7 0.0170(18) 0.0244(19) 0.0180(18) -0.0016(15) 0.0049(14) -0.0001(15)
O10 0.0141(17) 0.0218(18) 0.0118(16) 0.0056(14) 0.0003(13) 0.0014(14)
O1 0.0167(18) 0.026(2) 0.0139(17) 0.0035(15) 0.0042(14) 0.0064(15)
O14 0.0135(17) 0.0231(19) 0.0174(18) -0.0008(15) -0.0015(14) 0.0044(15)
O3 0.0180(18) 0.0215(19) 0.0226(19) -0.0048(15) 0.0025(15) -0.0031(15)
O13 0.0179(18) 0.029(2) 0.0147(18) 0.0062(15) 0.0049(15) 0.0011(16)
O9 0.025(2) 0.040(2) 0.0108(18) 0.0024(17) 0.0037(15) 0.0050(18)
O6 0.024(2) 0.034(2) 0.0140(18) 0.0088(17) 0.0025(15) 0.0128(17)
O12 0.026(2) 0.027(2) 0.0160(19) 0.0054(16) 0.0067(15) 0.0041(16)
O4 0.029(2) 0.033(2) 0.023(2) -0.0013(17) 0.0095(17) 0.0135(18)
O8 0.025(2) 0.029(2) 0.027(2) -0.0088(17) -0.0045(16) 0.0029(17)
N1 0.0110(19) 0.015(2) 0.0115(19) -0.0001(16) 0.0043(15) -0.0010(16)
N6 0.013(2) 0.017(2) 0.012(2) -0.0009(17) 0.0025(16) -0.0011(16)
N2 0.012(2) 0.016(2) 0.0092(19) 0.0007(16) -0.0001(16) -0.0030(16)
N12 0.012(2) 0.017(2) 0.012(2) -0.0002(17) -0.0014(16) 0.0023(16)
O5 0.029(2) 0.028(2) 0.0156(19) 0.0045(16) -0.0005(16) 0.0114(17)
N9 0.019(2) 0.018(2) 0.011(2) -0.0003(17) -0.0015(16) 0.0052(17)
N10 0.013(2) 0.017(2) 0.013(2) -0.0014(17) -0.0011(16) 0.0027(17)
N7 0.015(2) 0.020(2) 0.013(2) 0.0002(17) 0.0052(17) 0.0008(17)
N3 0.015(2) 0.022(2) 0.018(2) -0.0055(19) -0.0002(17) 0.0003(18)
N15 0.015(2) 0.018(2) 0.012(2) 0.0058(17) -0.0001(16) -0.0018(17)
O15 0.022(2) 0.041(2) 0.042(3) -0.011(2) 0.0088(19) 0.0032(18)
O11 0.032(2) 0.038(2) 0.029(2) 0.0021(19) 0.0103(18) 0.0162(19)
N14 0.015(2) 0.020(2) 0.010(2) 0.0045(17) 0.0011(16) 0.0028(17)
N16 0.011(2) 0.020(2) 0.018(2) 0.0002(18) -0.0016(17) -0.0033(17)
N5 0.013(2) 0.020(2) 0.0101(19) 0.0055(17) 0.0025(16) 0.0048(17)
N13 0.013(2) 0.017(2) 0.016(2) 0.0025(17) -0.0006(16) 0.0031(17)
N8 0.017(2) 0.024(2) 0.011(2) 0.0008(18) 0.0042(17) -0.0025(19)
N4 0.016(2) 0.021(2) 0.010(2) 0.0024(17) 0.0030(16) -0.0001(17)
N11 0.017(2) 0.025(2) 0.021(2) -0.002(2) 0.0022(18) 0.0075(19)
O18 0.044(3) 0.056(3) 0.039(3) -0.008(2) 0.011(2) 0.022(2)
C3 0.014(2) 0.016(2) 0.012(2) 0.000(2) -0.0015(19) -0.0001(19)
N20 0.028(3) 0.032(3) 0.030(3) -0.010(2) -0.002(2) 0.010(2)
C8 0.014(2) 0.020(3) 0.012(2) -0.002(2) 0.0003(19) -0.004(2)
C5 0.013(2) 0.022(3) 0.013(2) -0.003(2) -0.0009(19) -0.002(2)
C10 0.018(2) 0.017(2) 0.009(2) 0.0001(19) 0.0012(19) -0.004(2)
C4 0.015(2) 0.015(2) 0.013(2) -0.001(2) -0.0042(19) -0.003(2)
C1 0.016(2) 0.022(3) 0.013(2) -0.002(2) 0.0036(19) -0.001(2)
N17 0.038(3) 0.033(3) 0.037(3) -0.016(2) 0.012(2) -0.008(2)
C2 0.017(2) 0.013(2) 0.017(2) -0.003(2) 0.003(2) -0.003(2)
C9 0.015(2) 0.014(2) 0.017(2) -0.003(2) -0.001(2) 0.002(2)
O16 0.050(3) 0.034(3) 0.084(4) -0.026(3) 0.028(3) -0.007(2)
N19 0.032(3) 0.032(3) 0.043(3) -0.014(2) -0.002(2) 0.000(2)
C6 0.020(3) 0.022(3) 0.013(2) 0.001(2) 0.000(2) 0.007(2)
C7 0.017(3) 0.020(3) 0.017(2) -0.004(2) 0.002(2) 0.002(2)
O17 0.079(4) 0.059(3) 0.044(3) -0.016(3) 0.004(3) -0.010(3)
N18 0.024(3) 0.052(4) 0.094(5) -0.048(4) 0.015(3) -0.010(3)
C22 0.033(3) 0.033(3) 0.033(3) -0.012(3) 0.000(3) 0.005(3)
C17 0.043(4) 0.034(3) 0.035(3) -0.011(3) -0.001(3) -0.005(3)
C16 0.050(4) 0.049(4) 0.031(3) -0.012(3) 0.014(3) -0.005(3)
C14 0.035(4) 0.036(4) 0.058(4) -0.027(3) 0.007(3) 0.002(3)
C19 0.045(4) 0.051(4) 0.038(4) -0.010(3) 0.000(3) -0.021(3)
C20 0.041(4) 0.040(4) 0.034(3) -0.009(3) 0.006(3) 0.006(3)
C13 0.040(4) 0.052(4) 0.064(5) -0.034(4) 0.010(4) -0.013(3)
C21 0.034(4) 0.042(4) 0.054(4) -0.017(3) -0.010(3) 0.015(3)
C15 0.056(4) 0.059(5) 0.043(4) -0.033(4) 0.020(3) -0.015(4)
C18 0.049(4) 0.044(4) 0.086(6) -0.028(4) 0.007(4) 0.004(4)
C11 0.048(5) 0.043(5) 0.174(11) -0.046(6) -0.034(6) 0.013(4)
C12 0.075(7) 0.169(12) 0.214(14) -0.157(12) 0.086(8) -0.053(8)

loop_
_atom_type_symbol
_atom_type_description
_atom_type_scat_dispersion_real
_atom_type_scat_dispersion_imag
_atom_type_scat_source
C C 0.0033 0.0016 'International Tables Vol C Tables 4.2.6.8 and 6.1.1.4'
H H 0.0000 0.0000 'International Tables Vol C Tables 4.2.6.8 and 6.1.1.4'
N N 0.0061 0.0033 'International Tables Vol C Tables 4.2.6.8 and 6.1.1.4'
Ni Ni 0.3393 1.1124 'International Tables Vol C Tables 4.2.6.8 and 6.1.1.4'
O O 0.0106 0.0060 'International Tables Vol C Tables 4.2.6.8 and 6.1.1.4'

loop_
_geom_angle_atom_site_label_1
_geom_angle_atom_site_label_2
_geom_angle_atom_site_label_3
_geom_angle
_geom_angle_site_symmetry_1
_geom_angle_site_symmetry_3
_geom_angle_publ_flag
O2 Ni01 O1 93.03(14) . . ?
O2 Ni01 O3 175.98(13) . . ?
O2 Ni01 N2 88.46(14) . 2_756 ?
O1 Ni01 O3 86.09(14) . . ?
N1 Ni01 O2 91.16(14) . . ?
N1 Ni01 O1 92.84(14) . . ?
N1 Ni01 O3 92.80(15) . . ?
N1 Ni01 N6 177.74(15) . 2_756 ?
N1 Ni01 N2 99.94(15) . 2_756 ?
N6 Ni01 O2 90.22(15) 2_756 . ?
N6 Ni01 O1 88.86(14) 2_756 . ?
N6 Ni01 O3 85.84(15) 2_756 . ?
N6 Ni01 N2 78.31(15) 2_756 2_756 ?
N2 Ni01 O1 167.10(14) 2_756 . ?
N2 Ni01 O3 91.54(15) 2_756 . ?
O10 Ni02 O8 178.61(14) . . ?
O9 Ni02 O10 91.96(15) . . ?
O9 Ni02 O8 89.07(16) . . ?
N12 Ni02 O10 91.43(14) 2_665 . ?
N12 Ni02 O9 87.72(14) 2_665 . ?
N12 Ni02 O8 87.67(15) 2_665 . ?
N12 Ni02 N10 78.18(15) 2_665 2_665 ?
N9 Ni02 O10 88.70(15) . . ?
N9 Ni02 O9 93.63(15) . . ?
N9 Ni02 O8 92.18(16) . . ?
N9 Ni02 N12 178.63(16) . 2_665 ?
N9 Ni02 N10 100.47(16) . 2_665 ?
N10 Ni02 O10 88.70(14) 2_665 . ?
N10 Ni02 O9 165.90(14) 2_665 . ?
N10 Ni02 O8 90.08(15) 2_665 . ?
Ni01 O2 H2A 109.8 . . ?
Ni01 O2 H2B 109.8 . . ?
H2A O2 H2B 104.1 . . ?
Ni02 O10 H10A 109.6 . . ?
Ni02 O10 H10B 109.5 . . ?
H10A O10 H10B 104.4 . . ?
Ni01 O1 H1A 121.1 . . ?
Ni01 O1 H1B 118.9 . . ?
H1A O1 H1B 104.5 . . ?
Ni01 O3 H3A 109.4 . . ?
Ni01 O3 H3B 109.3 . . ?
H3A O3 H3B 104.5 . . ?
Ni02 O9 H9A 128.6 . . ?
Ni02 O9 H9B 125.8 . . ?
H9A O9 H9B 104.6 . . ?
Ni02 O8 H8A 109.2 . . ?
Ni02 O8 H8B 109.3 . . ?
H8A O8 H8B 104.5 . . ?
N2 N1 Ni01 124.4(3) . . ?
C1 N1 Ni01 127.3(3) . . ?
C1 N1 N2 108.3(4) . . ?
C5 N6 Ni01 140.2(3) . 2_756 ?
C5 N6 C4 104.6(4) . . ?
C4 N6 Ni01 115.0(3) . 2_756 ?
N1 N2 Ni01 135.6(3) . 2_756 ?
C3 N2 Ni01 115.5(3) . 2_756 ?
C3 N2 N1 108.9(4) . . ?
C10 N12 Ni02 141.0(3) . 2_665 ?
C10 N12 C9 104.0(4) . . ?
C9 N12 Ni02 114.6(3) . 2_665 ?
N10 N9 Ni02 125.0(3) . . ?
C6 N9 Ni02 126.9(3) . . ?
C6 N9 N10 108.0(4) . . ?
N9 N10 Ni02 134.5(3) . 2_665 ?
C8 N10 Ni02 116.7(3) . 2_665 ?
C8 N10 N9 108.7(4) . . ?
N8 N7 C5 116.1(4) . . ?
O4 N3 C2 118.6(4) . . ?
O5 N3 O4 122.3(4) . . ?
O5 N3 C2 119.1(4) . . ?
N16 N15 C10 116.8(4) . . ?
N13 N14 H14 124.7 . . ?
C10 N14 H14 124.7 . . ?
C10 N14 N13 110.5(4) . . ?
O14 N16 N15 117.0(4) . . ?
O13 N16 O14 120.1(4) . . ?
O13 N16 N15 122.9(4) . . ?
N4 N5 H5 124.7 . . ?
C5 N5 H5 124.7 . . ?
C5 N5 N4 110.5(4) . . ?
C9 N13 N14 102.4(4) . . ?
O7 N8 N7 116.6(4) . . ?
O6 N8 O7 120.5(4) . . ?
O6 N8 N7 122.9(4) . . ?
C4 N4 N5 102.1(4) . . ?
O12 N11 C7 118.8(4) . . ?
O11 N11 O12 123.0(4) . . ?
O11 N11 C7 118.2(4) . . ?
N2 C3 C4 114.8(4) . . ?
N2 C3 C2 108.2(4) . . ?
C2 C3 C4 136.9(4) . . ?
C22 N20 C20 120.5(5) . . ?
C22 N20 C21 121.8(5) . . ?
C21 N20 C20 117.7(5) . . ?
N10 C8 C9 113.9(4) . . ?
N10 C8 C7 108.4(4) . . ?
C7 C8 C9 137.7(4) . . ?
N6 C5 N7 119.2(4) . . ?
N6 C5 N5 108.4(4) . . ?
N5 C5 N7 132.4(4) . . ?
N12 C10 N15 118.9(4) . . ?
N12 C10 N14 109.1(4) . . ?
N14 C10 N15 132.0(4) . . ?
N6 C4 C3 116.3(4) . . ?
N4 C4 N6 114.3(4) . . ?
N4 C4 C3 129.4(4) . . ?
N1 C1 H1 125.1 . . ?
N1 C1 C2 109.7(4) . . ?
C2 C1 H1 125.1 . . ?
C14 N17 C16 121.4(5) . . ?
C14 N17 C15 121.6(5) . . ?
C15 N17 C16 117.0(5) . . ?
N3 C2 C3 130.6(4) . . ?
C1 C2 N3 124.4(4) . . ?
C1 C2 C3 104.9(4) . . ?
N12 C9 C8 116.4(4) . . ?
N13 C9 N12 114.0(4) . . ?
N13 C9 C8 129.6(4) . . ?
C19 N19 C17 119.5(6) . . ?
C19 N19 C18 121.2(6) . . ?
C18 N19 C17 119.1(6) . . ?
N9 C6 H6 125.4 . . ?
N9 C6 C7 109.2(4) . . ?
C7 C6 H6 125.4 . . ?
C8 C7 N11 130.5(4) . . ?
C6 C7 N11 123.8(4) . . ?
C6 C7 C8 105.7(4) . . ?
C13 N18 C11 119.3(6) . . ?
C13 N18 C12 119.9(8) . . ?
C12 N18 C11 120.8(8) . . ?
O18 C22 N20 125.2(6) . . ?
O18 C22 H22 117.4 . . ?
N20 C22 H22 117.4 . . ?
N19 C17 H17A 109.5 . . ?
N19 C17 H17B 109.5 . . ?
N19 C17 H17C 109.5 . . ?
H17A C17 H17B 109.5 . . ?
H17A C17 H17C 109.5 . . ?
H17B C17 H17C 109.5 . . ?
N17 C16 H16A 109.5 . . ?
N17 C16 H16B 109.5 . . ?
N17 C16 H16C 109.5 . . ?
H16A C16 H16B 109.5 . . ?
H16A C16 H16C 109.5 . . ?
H16B C16 H16C 109.5 . . ?
N17 C14 H14A 117.9 . . ?
O16 C14 N17 124.2(6) . . ?
O16 C14 H14A 117.9 . . ?
N19 C19 H19 117.3 . . ?
O17 C19 N19 125.3(7) . . ?
O17 C19 H19 117.3 . . ?
N20 C20 H20A 109.5 . . ?
N20 C20 H20B 109.5 . . ?
N20 C20 H20C 109.5 . . ?
H20A C20 H20B 109.5 . . ?
H20A C20 H20C 109.5 . . ?
H20B C20 H20C 109.5 . . ?
O15 C13 N18 125.2(7) . . ?
O15 C13 H13 117.4 . . ?
N18 C13 H13 117.4 . . ?
N20 C21 H21A 109.5 . . ?
N20 C21 H21B 109.5 . . ?
N20 C21 H21C 109.5 . . ?
H21A C21 H21B 109.5 . . ?
H21A C21 H21C 109.5 . . ?
H21B C21 H21C 109.5 . . ?
N17 C15 H15A 109.5 . . ?
N17 C15 H15B 109.5 . . ?
N17 C15 H15C 109.5 . . ?
H15A C15 H15B 109.5 . . ?
H15A C15 H15C 109.5 . . ?
H15B C15 H15C 109.5 . . ?
N19 C18 H18A 109.5 . . ?
N19 C18 H18B 109.5 . . ?
N19 C18 H18C 109.5 . . ?
H18A C18 H18B 109.5 . . ?
H18A C18 H18C 109.5 . . ?
H18B C18 H18C 109.5 . . ?
N18 C11 H11A 109.5 . . ?
N18 C11 H11B 109.5 . . ?
N18 C11 H11C 109.5 . . ?
H11A C11 H11B 109.5 . . ?
H11A C11 H11C 109.5 . . ?
H11B C11 H11C 109.5 . . ?
N18 C12 H12A 109.5 . . ?
N18 C12 H12B 109.5 . . ?
N18 C12 H12C 109.5 . . ?
H12A C12 H12B 109.5 . . ?
H12A C12 H12C 109.5 . . ?
H12B C12 H12C 109.5 . . ?

loop_
_geom_bond_atom_site_label_1
_geom_bond_atom_site_label_2
_geom_bond_distance
_geom_bond_site_symmetry_2
_geom_bond_publ_flag
Ni01 O2 2.093(3) . ?
Ni01 O1 2.098(3) . ?
Ni01 O3 2.100(4) . ?
Ni01 N1 2.038(4) . ?
Ni01 N6 2.064(4) 2_756 ?
Ni01 N2 2.095(4) 2_756 ?
Ni02 O10 2.109(4) . ?
Ni02 O9 2.097(4) . ?
Ni02 O8 2.117(4) . ?
Ni02 N12 2.065(4) 2_665 ?
Ni02 N9 2.021(4) . ?
Ni02 N10 2.077(4) 2_665 ?
O2 H2A 0.8571 . ?
O2 H2B 0.8576 . ?
O7 N8 1.271(5) . ?
O10 H10A 0.8515 . ?
O10 H10B 0.8516 . ?
O1 H1A 0.8499 . ?
O1 H1B 0.8501 . ?
O14 N16 1.269(5) . ?
O3 H3A 0.8503 . ?
O3 H3B 0.8508 . ?
O13 N16 1.246(5) . ?
O9 H9A 0.8492 . ?
O9 H9B 0.8494 . ?
O6 N8 1.247(5) . ?
O12 N11 1.232(5) . ?
O4 N3 1.239(5) . ?
O8 H8A 0.8506 . ?
O8 H8B 0.8507 . ?
N1 N2 1.374(5) . ?
N1 C1 1.324(6) . ?
N6 C5 1.330(6) . ?
N6 C4 1.354(6) . ?
N2 C3 1.336(6) . ?
N12 C10 1.332(6) . ?
N12 C9 1.367(6) . ?
O5 N3 1.233(5) . ?
N9 N10 1.373(5) . ?
N9 C6 1.336(6) . ?
N10 C8 1.340(6) . ?
N7 N8 1.315(5) . ?
N7 C5 1.387(6) . ?
N3 C2 1.407(6) . ?
N15 N16 1.309(5) . ?
N15 C10 1.381(6) . ?
O15 C13 1.190(8) . ?
O11 N11 1.230(5) . ?
N14 H14 0.8800 . ?
N14 N13 1.371(5) . ?
N14 C10 1.342(6) . ?
N5 H5 0.8800 . ?
N5 N4 1.376(5) . ?
N5 C5 1.345(6) . ?
N13 C9 1.324(6) . ?
N4 C4 1.321(6) . ?
N11 C7 1.407(6) . ?
O18 C22 1.226(7) . ?
C3 C4 1.465(6) . ?
C3 C2 1.410(7) . ?
N20 C22 1.325(7) . ?
N20 C20 1.454(7) . ?
N20 C21 1.449(7) . ?
C8 C9 1.460(7) . ?
C8 C7 1.393(7) . ?
C1 H1 0.9500 . ?
C1 C2 1.391(7) . ?
N17 C16 1.465(7) . ?
N17 C14 1.322(8) . ?
N17 C15 1.461(8) . ?
O16 C14 1.246(8) . ?
N19 C17 1.434(8) . ?
N19 C19 1.345(8) . ?
N19 C18 1.424(8) . ?
C6 H6 0.9500 . ?
C6 C7 1.387(7) . ?
O17 C19 1.251(8) . ?
N18 C13 1.364(9) . ?
N18 C11 1.460(11) . ?
N18 C12 1.434(11) . ?
C22 H22 0.9500 . ?
C17 H17A 0.9800 . ?
C17 H17B 0.9800 . ?
C17 H17C 0.9800 . ?
C16 H16A 0.9800 . ?
C16 H16B 0.9800 . ?
C16 H16C 0.9800 . ?
C14 H14A 0.9500 . ?
C19 H19 0.9500 . ?
C20 H20A 0.9800 . ?
C20 H20B 0.9800 . ?
C20 H20C 0.9800 . ?
C13 H13 0.9500 . ?
C21 H21A 0.9800 . ?
C21 H21B 0.9800 . ?
C21 H21C 0.9800 . ?
C15 H15A 0.9800 . ?
C15 H15B 0.9800 . ?
C15 H15C 0.9800 . ?
C18 H18A 0.9800 . ?
C18 H18B 0.9800 . ?
C18 H18C 0.9800 . ?
C11 H11A 0.9800 . ?
C11 H11B 0.9800 . ?
C11 H11C 0.9800 . ?
C12 H12A 0.9800 . ?
C12 H12B 0.9800 . ?
C12 H12C 0.9800 . ?

loop_
_geom_torsion_atom_site_label_1
_geom_torsion_atom_site_label_2
_geom_torsion_atom_site_label_3
_geom_torsion_atom_site_label_4
_geom_torsion
_geom_torsion_site_symmetry_1
_geom_torsion_site_symmetry_2
_geom_torsion_site_symmetry_3
_geom_torsion_site_symmetry_4
_geom_torsion_publ_flag
Ni01 N1 N2 Ni01 -3.3(6) . . . 2_756 ?
Ni01 N1 N2 C3 177.3(3) . . . . ?
Ni01 N1 C1 C2 -177.9(3) . . . . ?
Ni01 N6 C5 N7 -7.6(8) 2_756 . . . ?
Ni01 N6 C5 N5 174.4(4) 2_756 . . . ?
Ni01 N6 C4 N4 -175.9(3) 2_756 . . . ?
Ni01 N6 C4 C3 2.8(5) 2_756 . . . ?
Ni01 N2 C3 C4 0.5(5) 2_756 . . . ?
Ni01 N2 C3 C2 -178.5(3) 2_756 . . . ?
Ni02 N12 C10 N15 5.5(8) 2_665 . . . ?
Ni02 N12 C10 N14 -172.6(4) 2_665 . . . ?
Ni02 N12 C9 N13 175.2(3) 2_665 . . . ?
Ni02 N12 C9 C8 -4.2(6) 2_665 . . . ?
Ni02 N9 N10 Ni02 0.6(6) . . . 2_665 ?
Ni02 N9 N10 C8 -176.7(3) . . . . ?
Ni02 N9 C6 C7 176.5(3) . . . . ?
Ni02 N10 C8 C9 1.9(5) 2_665 . . . ?
Ni02 N10 C8 C7 -178.2(3) 2_665 . . . ?
O12 N11 C7 C8 -3.6(9) . . . . ?
O12 N11 C7 C6 176.3(5) . . . . ?
O4 N3 C2 C3 -174.7(5) . . . . ?
O4 N3 C2 C1 8.8(7) . . . . ?
N1 N2 C3 C4 -179.9(4) . . . . ?
N1 N2 C3 C2 1.1(5) . . . . ?
N1 C1 C2 N3 177.8(4) . . . . ?
N1 C1 C2 C3 0.6(6) . . . . ?
N2 N1 C1 C2 0.0(5) . . . . ?
N2 C3 C4 N6 -2.2(6) . . . . ?
N2 C3 C4 N4 176.2(5) . . . . ?
N2 C3 C2 N3 -178.0(5) . . . . ?
N2 C3 C2 C1 -1.0(5) . . . . ?
O5 N3 C2 C3 5.5(8) . . . . ?
O5 N3 C2 C1 -170.9(5) . . . . ?
N9 N10 C8 C9 179.8(4) . . . . ?
N9 N10 C8 C7 -0.3(6) . . . . ?
N9 C6 C7 N11 -179.3(5) . . . . ?
N9 C6 C7 C8 0.6(6) . . . . ?
N10 N9 C6 C7 -0.8(6) . . . . ?
N10 C8 C9 N12 1.5(6) . . . . ?
N10 C8 C9 N13 -177.7(5) . . . . ?
N10 C8 C7 N11 179.7(5) . . . . ?
N10 C8 C7 C6 -0.2(6) . . . . ?
O11 N11 C7 C8 176.8(5) . . . . ?
O11 N11 C7 C6 -3.3(8) . . . . ?
N14 N13 C9 N12 -0.5(6) . . . . ?
N14 N13 C9 C8 178.7(5) . . . . ?
N16 N15 C10 N12 -178.2(4) . . . . ?
N16 N15 C10 N14 -0.5(8) . . . . ?
N5 N4 C4 N6 -0.3(5) . . . . ?
N5 N4 C4 C3 -178.7(5) . . . . ?
N13 N14 C10 N12 0.5(6) . . . . ?
N13 N14 C10 N15 -177.3(5) . . . . ?
N8 N7 C5 N6 178.6(4) . . . . ?
N8 N7 C5 N5 -4.0(8) . . . . ?
N4 N5 C5 N6 -0.3(6) . . . . ?
N4 N5 C5 N7 -177.9(5) . . . . ?
C5 N6 C4 N4 0.1(6) . . . . ?
C5 N6 C4 C3 178.8(4) . . . . ?
C5 N7 N8 O7 178.6(4) . . . . ?
C5 N7 N8 O6 -1.3(7) . . . . ?
C5 N5 N4 C4 0.3(5) . . . . ?
C10 N12 C9 N13 0.8(6) . . . . ?
C10 N12 C9 C8 -178.6(4) . . . . ?
C10 N15 N16 O14 176.3(4) . . . . ?
C10 N15 N16 O13 -2.7(7) . . . . ?
C10 N14 N13 C9 0.0(5) . . . . ?
C4 N6 C5 N7 178.1(4) . . . . ?
C4 N6 C5 N5 0.1(5) . . . . ?
C4 C3 C2 N3 3.3(10) . . . . ?
C4 C3 C2 C1 -179.7(6) . . . . ?
C1 N1 N2 Ni01 178.8(4) . . . 2_756 ?
C1 N1 N2 C3 -0.7(5) . . . . ?
C2 C3 C4 N6 176.5(5) . . . . ?
C2 C3 C4 N4 -5.1(10) . . . . ?
C9 N12 C10 N15 177.4(4) . . . . ?
C9 N12 C10 N14 -0.7(5) . . . . ?
C9 C8 C7 N11 -0.4(11) . . . . ?
C9 C8 C7 C6 179.7(6) . . . . ?
C6 N9 N10 Ni02 178.0(4) . . . 2_665 ?
C6 N9 N10 C8 0.7(5) . . . . ?
C7 C8 C9 N12 -178.4(6) . . . . ?
C7 C8 C9 N13 2.4(10) . . . . ?
C17 N19 C19 O17 177.4(6) . . . . ?
C16 N17 C14 O16 179.1(6) . . . . ?
C20 N20 C22 O18 -1.9(10) . . . . ?
C21 N20 C22 O18 179.6(6) . . . . ?
C15 N17 C14 O16 -0.1(10) . . . . ?
C18 N19 C19 O17 2.8(10) . . . . ?
C11 N18 C13 O15 -1.8(11) . . . . ?
C12 N18 C13 O15 175.9(7) . . . . ?
